data_2017054
loop_
_publ_author_name
'Tongwa, Paul'
'Kinnibrugh, Tiffany L.'
'Kicchaiahgari, Geetha R.'
'Khrustalev, Victor N.'
'Timofeeva, Tatiana V.'

_publ_section_title
;
 From small structural modifications to adjustment of structurally
 dependent properties:
 1-methyl-3,5-bis[(<i>E</i>)-2-thienylidene]-4-piperidone and
 3,5-bis[(<i>E</i>)-5-bromo-2-thienylidene]-1-methyl-4-piperidone
;
_journal_coeditor_code GZ3158
_journal_issue 4
_journal_name_full 'Acta Crystallographica Section C'
_journal_page_first o155
_journal_page_last o159
_journal_paper_doi 10.1107/S0108270109008336
_journal_volume 65
_journal_year 2009
_chemical_formula_iupac 'C16 H15 N O S2'
_chemical_formula_moiety 'C16 H15 N O S2'
_chemical_formula_sum 'C16 H15 N O S2'
_chemical_formula_weight 301.41
_chemical_melting_point_gt 385
_chemical_melting_point_lt 387
_chemical_name_systematic
;
1-methyl-3,5-bis[(<i>E</i>)-2-thienylidene]-4-piperidone
;
_space_group_IT_number 14
_symmetry_cell_setting monoclinic
_symmetry_space_group_name_Hall '-P 2ybc'
_symmetry_space_group_name_H-M 'P 1 21/c 1'
_atom_sites_solution_hydrogens geom
_atom_sites_solution_primary direct
_atom_sites_solution_secondary difmap
_audit_creation_method SHELXL97
_cell_angle_alpha 90.00
_cell_angle_beta 93.962(4)
_cell_angle_gamma 90.00
_cell_formula_units_Z 4
_cell_length_a 15.108(5)
_cell_length_b 12.609(4)
_cell_length_c 7.523(2)
_cell_measurement_reflns_used 4122
_cell_measurement_temperature 100(2)
_cell_measurement_theta_max 29.86
_cell_measurement_theta_min 2.70
_cell_volume 1429.7(8)
_computing_cell_refinement 'SAINT-Plus (Bruker, 2001)'
_computing_data_collection 'APEX2 (Bruker, 2005)'
_computing_data_reduction 'SAINT-Plus (Bruker, 2001)'
_computing_molecular_graphics 'SHELXTL (Sheldrick, 2008)'
_computing_publication_material 'SHELXTL (Sheldrick, 2008)'
_computing_structure_refinement 'SHELXTL (Sheldrick, 2008)'
_computing_structure_solution 'SHELXTL (Sheldrick, 2008)'
_diffrn_ambient_temperature 100(2)
_diffrn_measured_fraction_theta_full 0.994
_diffrn_measured_fraction_theta_max 0.994
_diffrn_measurement_device_type 'Bruker APEXII CCD'
_diffrn_measurement_method '\f and \w'
_diffrn_radiation_monochromator graphite
_diffrn_radiation_source 'fine-focus sealed tube'
_diffrn_radiation_type MoK\a
_diffrn_radiation_wavelength 0.71073
_diffrn_reflns_av_R_equivalents 0.0572
_diffrn_reflns_av_sigmaI/netI 0.0516
_diffrn_reflns_limit_h_max 20
_diffrn_reflns_limit_h_min -20
_diffrn_reflns_limit_k_max 17
_diffrn_reflns_limit_k_min -17
_diffrn_reflns_limit_l_max 10
_diffrn_reflns_limit_l_min -10
_diffrn_reflns_number 14615
_diffrn_reflns_theta_full 29.00
_diffrn_reflns_theta_max 29.00
_diffrn_reflns_theta_min 2.11
_exptl_absorpt_coefficient_mu 0.366
_exptl_absorpt_correction_T_max 0.957
_exptl_absorpt_correction_T_min 0.824
_exptl_absorpt_correction_type multi-scan
_exptl_absorpt_process_details '(SADABS; Sheldrick, 2003)'
_exptl_crystal_colour yellow
_exptl_crystal_density_diffrn 1.400
_exptl_crystal_density_method 'not measured'
_exptl_crystal_description plate
_exptl_crystal_F_000 632
_exptl_crystal_size_max 0.55
_exptl_crystal_size_mid 0.24
_exptl_crystal_size_min 0.12
_refine_diff_density_max 0.505
_refine_diff_density_min -0.490
_refine_ls_extinction_method none
_refine_ls_goodness_of_fit_ref 1.007
_refine_ls_hydrogen_treatment constr
_refine_ls_matrix_type full
_refine_ls_number_parameters 188
_refine_ls_number_reflns 3779
_refine_ls_number_restraints 24
_refine_ls_restrained_S_all 1.008
_refine_ls_R_factor_all 0.0720
_refine_ls_R_factor_gt 0.0488
_refine_ls_shift/su_max 0.001
_refine_ls_shift/su_mean 0.000
_refine_ls_structure_factor_coef Fsqd
_refine_ls_weighting_details 'calc w = 1/[\s^2^(Fo^2^)+(0.0580P)^2^+0.8000P] where P=(Fo^2^+2Fc^2^)/3'
_refine_ls_weighting_scheme calc
_refine_ls_wR_factor_gt 0.1095
_refine_ls_wR_factor_ref 0.1213
_reflns_number_gt 2841
_reflns_number_total 3779
_reflns_threshold_expression I>2\s(I)
_cod_data_source_file gz3158.cif
_cod_data_source_block I
_cod_original_cell_volume 1429.8(8)
_cod_original_sg_symbol_H-M 'P 21/c'
_cod_database_code 2017054
_cod_database_fobs_code 2017054

loop_
_symmetry_equiv_pos_as_xyz
'x, y, z'
'-x, y+1/2, -z+1/2'
'-x, -y, -z'
'x, -y-1/2, z-1/2'

loop_
_atom_site_type_symbol
_atom_site_label
_atom_site_fract_x
_atom_site_fract_y
_atom_site_fract_z
_atom_site_U_iso_or_equiv
_atom_site_adp_type
_atom_site_calc_flag
_atom_site_refinement_flags
_atom_site_occupancy
_atom_site_disorder_assembly
_atom_site_disorder_group
S S1 0.46374(4) 0.30311(5) 0.14860(9) 0.02256(15) Uani d PD 0.90 A 1
S S1' 0.4277(3) 0.0812(4) 0.1280(10) 0.02256(15) Uani d PD 0.10 A 2
O O1 0.76774(10) 0.07327(11) 0.05425(19) 0.0222(3) Uani d . 1 . .
N N1 0.74434(11) 0.37859(13) -0.0014(2) 0.0176(3) Uani d . 1 . .
C C1 0.75997(13) 0.16789(17) 0.0867(3) 0.0182(4) Uani d . 1 . .
S S2 1.01848(4) 0.37264(4) 0.28291(7) 0.02318(15) Uani d . 1 . .
C C2 0.67093(13) 0.21910(16) 0.0923(2) 0.0179(4) Uani d . 1 . .
C C3 0.66677(13) 0.33782(16) 0.0822(3) 0.0191(4) Uani d . 1 . .
H H3A 0.6120 0.3598 0.0118 0.023 Uiso calc R 1 . .
H H3B 0.6650 0.3677 0.2035 0.023 Uiso calc R 1 . .
C C4 0.82526(13) 0.35558(16) 0.1100(3) 0.0189(4) Uani d . 1 . .
H H4A 0.8213 0.3881 0.2289 0.023 Uiso calc R 1 . .
H H4B 0.8770 0.3869 0.0551 0.023 Uiso calc R 1 . .
C C5 0.83809(13) 0.23790(16) 0.1298(2) 0.0171(4) Uani d . 1 . .
C C6 0.60143(13) 0.15425(17) 0.1119(3) 0.0184(4) Uani d . 1 A .
H H6A 0.6154 0.0808 0.1128 0.022 Uiso calc R 1 . .
C C7 0.50961(8) 0.17788(11) 0.1317(2) 0.0184(4) Uani d D 1 . .
C C8 0.44331(11) 0.10069(11) 0.1357(3) 0.0182(5) Uani d PD 0.90 A 1
H H8A 0.4541 0.0267 0.1283 0.022 Uiso calc PR 0.90 A 1
C C9 0.35798(10) 0.14540(13) 0.1522(3) 0.0245(4) Uani d PD 0.90 A 1
H H9A 0.3055 0.1042 0.1568 0.029 Uiso calc PR 0.90 A 1
C C10 0.35904(9) 0.25310(13) 0.1607(3) 0.0245(4) Uani d PD 0.90 A 1
H H10A 0.3078 0.2955 0.1719 0.029 Uiso calc PR 0.90 A 1
C C8' 0.4723(4) 0.2775(3) 0.1595(17) 0.0182(5) Uani d PD 0.10 A 2
H H8B 0.5055 0.3416 0.1661 0.022 Uiso calc PR 0.10 A 2
C C9' 0.3795(5) 0.2722(7) 0.177(3) 0.0245(4) Uani d PD 0.10 A 2
H H9B 0.3439 0.3327 0.1960 0.029 Uiso calc PR 0.10 A 2
C C10' 0.3466(2) 0.1720(8) 0.163(2) 0.0245(4) Uani d PD 0.10 A 2
H H10B 0.2859 0.1545 0.1709 0.029 Uiso calc PR 0.10 A 2
C C12 0.99763(13) 0.23799(16) 0.2543(3) 0.0187(4) Uani d . 1 . .
C C11 0.91457(13) 0.19097(17) 0.1888(3) 0.0195(4) Uani d . 1 . .
H H11A 0.9138 0.1156 0.1871 0.023 Uiso calc R 1 . .
C C13 1.07333(13) 0.17977(18) 0.3098(3) 0.0222(4) Uani d . 1 . .
H H13A 1.0764 0.1046 0.3063 0.027 Uiso calc R 1 . .
C C14 1.14501(14) 0.24562(18) 0.3721(3) 0.0231(5) Uani d . 1 . .
H H14A 1.2014 0.2190 0.4144 0.028 Uiso calc R 1 . .
C C15 1.12484(14) 0.35068(18) 0.3650(3) 0.0244(5) Uani d . 1 . .
H H15A 1.1653 0.4054 0.4016 0.029 Uiso calc R 1 . .
C C16 0.73609(14) 0.49166(17) -0.0372(3) 0.0229(4) Uani d . 1 . .
H H16A 0.7888 0.5166 -0.0937 0.034 Uiso calc R 1 . .
H H16B 0.7307 0.5299 0.0750 0.034 Uiso calc R 1 . .
H H16C 0.6832 0.5047 -0.1171 0.034 Uiso calc R 1 . .

loop_
_atom_site_aniso_label
_atom_site_aniso_U_11
_atom_site_aniso_U_22
_atom_site_aniso_U_33
_atom_site_aniso_U_12
_atom_site_aniso_U_13
_atom_site_aniso_U_23
S1 0.0163(3) 0.0271(3) 0.0243(3) 0.0008(2) 0.0017(2) 0.0002(2)
S1' 0.0163(3) 0.0271(3) 0.0243(3) 0.0008(2) 0.0017(2) 0.0002(2)
O1 0.0197(8) 0.0244(7) 0.0226(7) -0.0002(6) 0.0013(6) -0.0031(6)
N1 0.0157(8) 0.0232(8) 0.0141(8) -0.0016(7) 0.0017(6) 0.0014(6)
C1 0.0164(10) 0.0266(10) 0.0114(9) -0.0012(8) 0.0007(7) 0.0003(7)
S2 0.0194(3) 0.0266(3) 0.0233(3) -0.0034(2) -0.0004(2) 0.0016(2)
C2 0.0164(10) 0.0244(10) 0.0127(9) -0.0006(8) -0.0012(7) 0.0001(7)
C3 0.0157(10) 0.0245(10) 0.0174(9) 0.0004(8) 0.0020(8) 0.0003(8)
C4 0.0163(10) 0.0234(10) 0.0169(9) -0.0020(8) -0.0001(8) -0.0002(7)
C5 0.0162(10) 0.0238(10) 0.0116(9) -0.0016(8) 0.0029(7) -0.0007(7)
C6 0.0163(10) 0.0246(10) 0.0142(9) -0.0002(8) -0.0006(7) -0.0002(7)
C7 0.0163(10) 0.0247(10) 0.0138(9) -0.0005(8) -0.0013(7) 0.0004(7)
C8 0.0125(12) 0.0251(13) 0.0173(11) -0.0044(9) 0.0023(9) 0.0013(10)
C9 0.0142(7) 0.0373(10) 0.0219(8) -0.0033(7) 0.0015(6) 0.0077(8)
C10 0.0142(7) 0.0373(10) 0.0219(8) -0.0033(7) 0.0015(6) 0.0077(8)
C8' 0.0125(12) 0.0251(13) 0.0173(11) -0.0044(9) 0.0023(9) 0.0013(10)
C9' 0.0142(7) 0.0373(10) 0.0219(8) -0.0033(7) 0.0015(6) 0.0077(8)
C10' 0.0142(7) 0.0373(10) 0.0219(8) -0.0033(7) 0.0015(6) 0.0077(8)
C12 0.0169(10) 0.0226(9) 0.0165(9) -0.0021(8) 0.0012(7) 0.0008(7)
C11 0.0168(10) 0.0264(10) 0.0157(9) -0.0016(8) 0.0033(8) -0.0001(8)
C13 0.0155(10) 0.0321(12) 0.0190(10) -0.0029(8) 0.0014(8) 0.0011(8)
C14 0.0147(10) 0.0323(12) 0.0220(10) -0.0009(9) -0.0010(8) 0.0026(8)
C15 0.0180(10) 0.0347(12) 0.0206(10) -0.0073(9) 0.0012(8) 0.0007(9)
C16 0.0217(11) 0.0256(10) 0.0213(10) -0.0017(9) 0.0011(8) 0.0012(8)

loop_
_atom_type_symbol
_atom_type_description
_atom_type_scat_dispersion_real
_atom_type_scat_dispersion_imag
_atom_type_scat_source
C C 0.0033 0.0016 'International Tables Vol C Tables 4.2.6.8 and 6.1.1.4'
H H 0.0000 0.0000 'International Tables Vol C Tables 4.2.6.8 and 6.1.1.4'
N N 0.0061 0.0033 'International Tables Vol C Tables 4.2.6.8 and 6.1.1.4'
O O 0.0106 0.0060 'International Tables Vol C Tables 4.2.6.8 and 6.1.1.4'
S S 0.1246 0.1234 'International Tables Vol C Tables 4.2.6.8 and 6.1.1.4'

loop_
_geom_angle_atom_site_label_1
_geom_angle_atom_site_label_2
_geom_angle_atom_site_label_3
_geom_angle_site_symmetry_1
_geom_angle_site_symmetry_3
_geom_angle
_geom_angle_publ_flag
C10 S1 C7 . . 92.52(7) ?
C10' S1' C7 . . 92.59(9) ?
C16 N1 C3 . . 111.32(16) ?
C16 N1 C4 . . 110.98(16) ?
C3 N1 C4 . . 110.34(16) ?
O1 C1 C5 . . 122.30(19) ?
O1 C1 C2 . . 121.68(18) ?
C5 C1 C2 . . 115.98(18) ?
C15 S2 C12 . . 92.56(11) ?
C6 C2 C1 . . 116.78(19) ?
C6 C2 C3 . . 125.53(19) ?
C1 C2 C3 . . 117.66(17) ?
N1 C3 C2 . . 109.93(16) ?
N1 C3 H3A . . 109.7 ?
C2 C3 H3A . . 109.7 ?
N1 C3 H3B . . 109.7 ?
C2 C3 H3B . . 109.7 ?
H3A C3 H3B . . 108.2 ?
N1 C4 C5 . . 110.46(16) ?
N1 C4 H4A . . 109.6 ?
C5 C4 H4A . . 109.6 ?
N1 C4 H4B . . 109.6 ?
C5 C4 H4B . . 109.6 ?
H4A C4 H4B . . 108.1 ?
C11 C5 C1 . . 117.38(19) ?
C11 C5 C4 . . 124.67(19) ?
C1 C5 C4 . . 117.92(17) ?
C2 C6 C7 . . 130.62(19) ?
C2 C6 H6A . . 114.7 ?
C7 C6 H6A . . 114.7 ?
C8' C7 C6 . . 127.1(3) ?
C8 C7 C6 . . 123.78(14) ?
C6 C7 S1 . . 126.20(12) ?
C6 C7 S1' . . 123.0(3) ?
C8' C7 S1' . . 109.83(11) ?
C8 C7 S1 . . 110.00(10) ?
C7 C8 C9 . . 112.42(11) ?
C7 C8 H8A . . 123.8 ?
C9 C8 H8A . . 123.8 ?
C10 C9 C8 . . 113.13(11) ?
C10 C9 H9A . . 123.4 ?
C8 C9 H9A . . 123.4 ?
C9 C10 S1 . . 111.94(9) ?
C9 C10 H10A . . 124.0 ?
S1 C10 H10A . . 124.0 ?
C7 C8' C9' . . 112.48(12) ?
C7 C8' H8B . . 123.8 ?
C9' C8' H8B . . 123.8 ?
C10' C9' C8' . . 113.27(12) ?
C10' C9' H9B . . 123.4 ?
C8' C9' H9B . . 123.4 ?
C9' C10' S1' . . 111.83(11) ?
C9' C10' H10B . . 124.1 ?
S1' C10' H10B . . 124.1 ?
C13 C12 C11 . . 124.1(2) ?
C13 C12 S2 . . 109.78(16) ?
C11 C12 S2 . . 126.13(16) ?
C5 C11 C12 . . 129.7(2) ?
C5 C11 H11A . . 115.2 ?
C12 C11 H11A . . 115.2 ?
C12 C13 C14 . . 112.4(2) ?
C12 C13 H13A . . 123.8 ?
C14 C13 H13A . . 123.8 ?
C15 C14 C13 . . 113.2(2) ?
C15 C14 H14A . . 123.4 ?
C13 C14 H14A . . 123.4 ?
C14 C15 S2 . . 112.06(17) ?
C14 C15 H15A . . 124.0 ?
S2 C15 H15A . . 124.0 ?
N1 C16 H16A . . 109.5 ?
N1 C16 H16B . . 109.5 ?
H16A C16 H16B . . 109.5 ?
N1 C16 H16C . . 109.5 ?
H16A C16 H16C . . 109.5 ?
H16B C16 H16C . . 109.5 ?

loop_
_geom_bond_atom_site_label_1
_geom_bond_atom_site_label_2
_geom_bond_site_symmetry_2
_geom_bond_distance
_geom_bond_publ_flag
S1 C10 . 1.7112(15) ?
S1 C7 . 1.7326(14) ?
S1' C10' . 1.7097(18) ?
S1' C7 . 1.7353(18) ?
O1 C1 . 1.225(2) ?
N1 C16 . 1.455(3) ?
N1 C3 . 1.461(3) ?
N1 C4 . 1.463(3) ?
C1 C5 . 1.492(3) ?
C1 C2 . 1.495(3) ?
S2 C15 . 1.704(2) ?
S2 C12 . 1.737(2) ?
C2 C6 . 1.347(3) ?
C2 C3 . 1.500(3) ?
C3 H3A . 0.9900 ?
C3 H3B . 0.9900 ?
C4 C5 . 1.503(3) ?
C4 H4A . 0.9900 ?
C4 H4B . 0.9900 ?
C5 C11 . 1.346(3) ?
C6 C7 . 1.437(2) ?
C6 H6A . 0.9500 ?
C7 C8' . 1.398(4) ?
C7 C8 . 1.399(3) ?
C8 C9 . 1.420(3) ?
C8 H8A . 0.9500 ?
C9 C10 . 1.360(4) ?
C9 H9A . 0.9500 ?
C10 H10A . 0.9500 ?
C8' C9' . 1.419(4) ?
C8' H8B . 0.9500 ?
C9' C10' . 1.359(4) ?
C9' H9B . 0.9500 ?
C10' H10B . 0.9500 ?
C12 C13 . 1.398(3) ?
C12 C11 . 1.443(3) ?
C11 H11A . 0.9500 ?
C13 C14 . 1.418(3) ?
C13 H13A . 0.9500 ?
C14 C15 . 1.360(3) ?
C14 H14A . 0.9500 ?
C15 H15A . 0.9500 ?
C16 H16A . 0.9800 ?
C16 H16B . 0.9800 ?
C16 H16C . 0.9800 ?

loop_
_geom_hbond_atom_site_label_D
_geom_hbond_atom_site_label_H
_geom_hbond_atom_site_label_A
_geom_hbond_site_symmetry_A
_geom_hbond_distance_DH
_geom_hbond_distance_HA
_geom_hbond_distance_DA
_geom_hbond_angle_DHA
_geom_hbond_publ_flag
C4 H4A O1 4_566 0.99 2.67 3.624(3) 161 ?
C15 H15A O1 2_755 0.95 2.36 3.278(3) 163 ?

loop_
_geom_torsion_atom_site_label_1
_geom_torsion_atom_site_label_2
_geom_torsion_atom_site_label_3
_geom_torsion_atom_site_label_4
_geom_torsion_site_symmetry_1
_geom_torsion_site_symmetry_2
_geom_torsion_site_symmetry_3
_geom_torsion_site_symmetry_4
_geom_torsion
_geom_torsion_publ_flag
O1 C1 C2 C6 . . . . 18.7(3) ?
C5 C1 C2 C6 . . . . -159.01(17) ?
O1 C1 C2 C3 . . . . -163.39(18) ?
C5 C1 C2 C3 . . . . 18.9(2) ?
C16 N1 C3 C2 . . . . 171.57(16) ?
C4 N1 C3 C2 . . . . -64.8(2) ?
C6 C2 C3 N1 . . . . -159.61(18) ?
C1 C2 C3 N1 . . . . 22.7(2) ?
C16 N1 C4 C5 . . . . -173.94(16) ?
C3 N1 C4 C5 . . . . 62.2(2) ?
O1 C1 C5 C11 . . . . -21.1(3) ?
C2 C1 C5 C11 . . . . 156.57(17) ?
O1 C1 C5 C4 . . . . 160.81(18) ?
C2 C1 C5 C4 . . . . -21.5(2) ?
N1 C4 C5 C11 . . . . 164.33(18) ?
N1 C4 C5 C1 . . . . -17.7(2) ?
C1 C2 C6 C7 . . . . 176.19(18) ?
C3 C2 C6 C7 . . . . -1.6(3) ?
C2 C6 C7 C8' . . . . -9.4(7) ?
C2 C6 C7 C8 . . . . 174.33(17) ?
C2 C6 C7 S1 . . . . -4.0(3) ?
C2 C6 C7 S1' . . . . 171.8(3) ?
C10 S1 C7 C6 . . . . 178.56(18) ?
C10' S1' C7 C6 . . . . 178.9(6) ?
C6 C7 C8 C9 . . . . -178.57(17) ?
C6 C7 C8' C9' . . . . -178.9(6) ?
C15 S2 C12 C13 . . . . 0.31(16) ?
C15 S2 C12 C11 . . . . 178.43(18) ?
C1 C5 C11 C12 . . . . -174.16(19) ?
C4 C5 C11 C12 . . . . 3.8(3) ?
C13 C12 C11 C5 . . . . -179.0(2) ?
S2 C12 C11 C5 . . . . 3.1(3) ?
C11 C12 C13 C14 . . . . -178.51(18) ?
S2 C12 C13 C14 . . . . -0.3(2) ?
C12 C13 C14 C15 . . . . 0.2(3) ?
C13 C14 C15 S2 . . . . 0.0(2) ?
C12 S2 C15 C14 . . . . -0.20(17) ?
